data_8104150
loop_
_publ_author_name
'Kleyn, A.G.'
'Pell, M.A.'
'Ibers, J.A.'

_publ_section_title
;
 Crystal structure of dicopper titanium tritelluride, Cu2 Ti Te3
;
_journal_name_full
;
Zeitschrift fuer Kristallographie - New Crystal Structures
;
_journal_page_first 93
_journal_page_last 93
_journal_volume 212
_journal_year 1997
_chemical_formula_sum 'Cu2 Te3 Ti'
_chemical_name_systematic 'Cu2 Ti Te3'
_space_group_IT_number 12
_symmetry_space_group_name_Hall '-C 2y'
_symmetry_space_group_name_H-M 'C 1 2/m 1'
_cell_angle_alpha 90
_cell_angle_beta 95.9
_cell_angle_gamma 90
_cell_formula_units_Z 4
_cell_length_a 19.731
_cell_length_b 3.97
_cell_length_c 7.077
_cell_volume 551.420
_citation_journal_id_ASTM ZKNSFT
_cod_data_source_file Kleyn_ZKNSFT_1997_1971.cif
_cod_data_source_block Cu2Te3Ti1
_cod_original_cell_volume 551.4196
_cod_original_formula_sum 'Cu2 Te3 Ti1'
_cod_database_code 8104150

loop_
_symmetry_equiv_pos_as_xyz
x,y,z
-x,y,-z
-x,-y,-z
x,-y,z
x+1/2,y+1/2,z
-x+1/2,y+1/2,-z
-x+1/2,-y+1/2,-z
x+1/2,-y+1/2,z

loop_
_atom_site_label
_atom_site_type_symbol
_atom_site_fract_x
_atom_site_fract_y
_atom_site_fract_z
_atom_site_occupancy
_atom_site_U_iso_or_equiv
Te2 Te-2 0.418 0 0.13038 1 0.0
Te3 Te-2 0.58798 -0.5 0.32725 1 0.0
Cu2 Cu+1 0.45531 -0.5 0.3459 1 0.0
Cu1 Cu+1 0.28681 0 0.07111 1 0.0
Ti1 Ti+4 0.35326 0 0.4399 1 0.0
Te1 Te-2 0.24751 0 0.7092 1 0.0
